data_1521734
loop_
_publ_author_name
'Penc, B.'
'Slaski, M.'
'Baran, S.'
'Leciejewicz, J.'
'Hofmann, M.'
'Szytula, A.'

_publ_section_title
;
 Magnetic ordering in R Pt X (R = Gd, Tb, Dy; X = Si, Ge) compounds
;
_journal_name_full 'Journal of Alloys Compd.'
_journal_page_first 79
_journal_page_last 87
_journal_volume 299
_journal_year 2000
_chemical_formula_sum 'Pt Si Tb'
_chemical_name_systematic 'Tb Pt Si'
_space_group_IT_number 62
_symmetry_space_group_name_Hall '-P 2ac 2n'
_symmetry_space_group_name_H-M 'P n m a'
_cell_angle_alpha 90
_cell_angle_beta 90
_cell_angle_gamma 90
_cell_formula_units_Z 4
_cell_length_a 7.013
_cell_length_b 4.271
_cell_length_c 7.402
_cell_volume 221.709
_citation_journal_id_ASTM JALCEU
_cod_data_source_file Penc_JALCEU_2000_1297.cif
_cod_data_source_block Pt1Si1Tb1
_cod_original_cell_volume 221.7086
_cod_original_formula_sum 'Pt1 Si1 Tb1'
_cod_database_code 1521734

loop_
_symmetry_equiv_pos_as_xyz
x,y,z
-x+1/2,-y,z+1/2
x+1/2,-y+1/2,-z+1/2
-x,y+1/2,-z
-x,-y,-z
x-1/2,y,-z-1/2
-x-1/2,y-1/2,z-1/2
x,-y-1/2,z

loop_
_atom_site_label
_atom_site_type_symbol
_atom_site_fract_x
_atom_site_fract_y
_atom_site_fract_z
_atom_site_occupancy
_atom_site_U_iso_or_equiv
Tb1 Tb -0.002 0.25 0.671 1 0.0
Pt1 Pt 0.205 0.25 0.143 1 0.0
Si1 Si 0.305 0.25 0.413 1 0.0
